data_7105679
loop_
_publ_author_name
'Wenge Qiu'
'Jason Perman'
'Lukasz Wojtas'
'Mohamed Eddaoudi'
'Michael Zaworotko'

_publ_section_title
;
 Structural Diversity through Ligand Flexibility: Two Novel Metal-Organic
 Nets via Ligand-to-Ligand Cross-Linking of "Paddlewheels"
;
_journal_name_full Chem.Commun.
_journal_page_first 8734
_journal_paper_doi 10.1039/c0cc03270k
_journal_volume 46
_journal_year 2010
_chemical_formula_sum 'C57 H48 Cu6 O36'
_chemical_formula_weight 1690.19
_chemical_name_systematic
;
?
;
_space_group_IT_number 182
_symmetry_cell_setting hexagonal
_symmetry_space_group_name_Hall 'P 6c 2c'
_symmetry_space_group_name_H-M 'P 63 2 2'
_atom_sites_solution_hydrogens geom
_atom_sites_solution_primary direct
_atom_sites_solution_secondary difmap
_audit_creation_method SHELXL-97
_cell_angle_alpha 90.00
_cell_angle_beta 90.00
_cell_angle_gamma 120.00
_cell_formula_units_Z 2
_cell_length_a 18.5773(3)
_cell_length_b 18.5773(3)
_cell_length_c 22.6933(5)
_cell_measurement_reflns_used 2846
_cell_measurement_temperature 100(2)
_cell_measurement_theta_max 44.88
_cell_measurement_theta_min 2.745
_cell_volume 6782.6(2)
_computing_cell_refinement 'APEX2 (Bruker, 2010); SAINT (Bruker, 2009)'
_computing_data_collection 'APEX2 (Bruker, 2010)'
_computing_data_reduction 'SAINT (Bruker, 2009);XPREP(Sheldrick,2008)'
_computing_publication_material 'APEX2 (Bruker, 2010)'
_computing_structure_refinement 'SHELXL-97 (Sheldrick, 2008)'
_computing_structure_solution 'SHELXS-97 (Sheldrick, 2008)'
_diffrn_ambient_temperature 100(2)
_diffrn_measured_fraction_theta_full 0.995
_diffrn_measured_fraction_theta_max 0.995
_diffrn_measurement_device_type 'BRUKER SMART APEXII CCD'
_diffrn_measurement_method '\w scans'
_diffrn_radiation_monochromator graphite
_diffrn_radiation_source 'fine-focus sealed tube'
_diffrn_radiation_type CuK\a
_diffrn_radiation_wavelength 1.54178
_diffrn_reflns_av_R_equivalents 0.1095
_diffrn_reflns_av_sigmaI/netI 0.0527
_diffrn_reflns_limit_h_max 21
_diffrn_reflns_limit_h_min -21
_diffrn_reflns_limit_k_max 21
_diffrn_reflns_limit_k_min -21
_diffrn_reflns_limit_l_max 26
_diffrn_reflns_limit_l_min -26
_diffrn_reflns_number 49779
_diffrn_reflns_theta_full 67.08
_diffrn_reflns_theta_max 67.08
_diffrn_reflns_theta_min 2.75
_exptl_absorpt_coefficient_mu 1.443
_exptl_absorpt_correction_T_max 0.9446
_exptl_absorpt_correction_T_min 0.7613
_exptl_absorpt_correction_type multi-scan
_exptl_absorpt_process_details 'SADABS; (Sheldrick, 2003)'
_exptl_crystal_colour blue
_exptl_crystal_density_diffrn 0.828
_exptl_crystal_density_method 'not measured'
_exptl_crystal_description hexagon
_exptl_crystal_F_000 1704
_exptl_crystal_size_max 0.20
_exptl_crystal_size_mid 0.15
_exptl_crystal_size_min 0.04
_platon_squeeze_details
;
;
_refine_diff_density_max 0.186
_refine_diff_density_min -0.310
_refine_diff_density_rms 0.035
_refine_ls_abs_structure_details 'Flack H D (1983), Acta Cryst. A39, 876-881'
_refine_ls_abs_structure_Flack 0.41(3)
_refine_ls_extinction_method none
_refine_ls_goodness_of_fit_ref 0.985
_refine_ls_hydrogen_treatment constr
_refine_ls_matrix_type full
_refine_ls_number_parameters 150
_refine_ls_number_reflns 4033
_refine_ls_number_restraints 0
_refine_ls_restrained_S_all 0.985
_refine_ls_R_factor_all 0.0398
_refine_ls_R_factor_gt 0.0328
_refine_ls_shift/su_max 0.000
_refine_ls_shift/su_mean 0.000
_refine_ls_structure_factor_coef Fsqd
_refine_ls_weighting_details 'calc w=1/[\s^2^(Fo^2^)+(0.0342P)^2^+0.0000P] where P=(Fo^2^+2Fc^2^)/3'
_refine_ls_weighting_scheme calc
_refine_ls_wR_factor_gt 0.0775
_refine_ls_wR_factor_ref 0.0798
_reflns_number_gt 3506
_reflns_number_total 4033
_reflns_threshold_expression >2sigma(I)
_cod_data_source_file C0CC03270K.TXT
_cod_data_source_block wgc2328_0m
_cod_original_sg_symbol_H-M P6(3)22
_cod_database_code 7105679

loop_
_symmetry_equiv_pos_as_xyz
'x, y, z'
'-x, -y, z+1/2'
'-y, x-y, z'
'-x+y, -x, z'
'x-y, x, z+1/2'
'y, -x+y, z+1/2'
'x-y, -y, -z'
'-x, -x+y, -z'
'y, x, -z'
'-y, -x, -z+1/2'
'x, x-y, -z+1/2'
'-x+y, y, -z+1/2'

loop_
_atom_site_label
_atom_site_type_symbol
_atom_site_fract_x
_atom_site_fract_y
_atom_site_fract_z
_atom_site_U_iso_or_equiv
_atom_site_adp_type
_atom_site_occupancy
_atom_site_symmetry_multiplicity
_atom_site_calc_flag
_atom_site_refinement_flags
_atom_site_disorder_assembly
_atom_site_disorder_group
Cu1 Cu -0.045646(17) 0.498021(19) 0.451203(18) 0.04190(10) Uani 1 1 d . . .
O1 O 0.03215(10) 0.61579(11) 0.42966(8) 0.0515(4) Uani 1 1 d . . .
O2 O -0.11552(10) 0.53196(12) 0.49050(9) 0.0551(5) Uani 1 1 d . . .
O3 O 0.03162(11) 0.46443(12) 0.42290(9) 0.0563(5) Uani 1 1 d . . .
O4 O -0.10415(11) 0.39073(11) 0.49343(10) 0.0591(5) Uani 1 1 d . . .
O5 O 0.16934(12) 0.89686(12) 0.32085(10) 0.0627(5) Uani 1 1 d . . .
O6 O -0.11057(16) 0.46619(19) 0.36854(13) 0.0959(8) Uani 1 1 d . . .
C1 C 0.37896(15) 0.91361(15) 0.45564(15) 0.0516(6) Uani 1 1 d . . .
C2 C 0.09551(15) 0.66327(15) 0.45977(13) 0.0491(6) Uani 1 1 d . . .
C3 C 0.26796(16) 0.89929(16) 0.38580(14) 0.0550(7) Uani 1 1 d . . .
H3 H 0.3076 0.9504 0.3683 0.066 Uiso 1 1 calc R . .
C4 C 0.29195(16) 0.86686(16) 0.43187(13) 0.0517(7) Uani 1 1 d . . .
C5 C 0.23443(15) 0.79083(16) 0.45738(14) 0.0522(6) Uani 1 1 d . . .
H5 H 0.2497 0.7695 0.4901 0.063 Uiso 1 1 calc R . .
C6 C 0.15441(15) 0.74696(15) 0.43388(13) 0.0530(7) Uani 1 1 d . . .
C7 C 0.12880(16) 0.77933(15) 0.38780(12) 0.0494(6) Uani 1 1 d . . .
H7 H 0.0740 0.7491 0.3724 0.059 Uiso 1 1 calc R . .
C8 C 0.18673(16) 0.85818(17) 0.36483(13) 0.0543(6) Uani 1 1 d . . .
C9 C 0.08484(17) 0.85766(18) 0.30141(14) 0.0578(7) Uani 1 1 d . . .
H10A H 0.0479 0.8566 0.3332 0.069 Uiso 1 1 calc R . .
H10B H 0.0654 0.8001 0.2881 0.069 Uiso 1 1 calc R . .
C10 C 0.08748(15) 0.91252(15) 0.2500 0.0641(11) Uani 1 2 d S . .
H10C H 0.1085 0.9698 0.2647 0.077 Uiso 0.50 1 calc PR . .
H10D H 0.0302 0.8915 0.2353 0.077 Uiso 0.50 1 calc PR . .

loop_
_atom_site_aniso_label
_atom_site_aniso_U_11
_atom_site_aniso_U_22
_atom_site_aniso_U_33
_atom_site_aniso_U_23
_atom_site_aniso_U_13
_atom_site_aniso_U_12
Cu1 0.02801(16) 0.03928(18) 0.05570(18) -0.00297(19) -0.00630(17) 0.01479(14)
O1 0.0366(9) 0.0432(9) 0.0639(11) -0.0008(8) -0.0055(8) 0.0118(8)
O2 0.0387(9) 0.0612(11) 0.0677(13) 0.0028(10) -0.0014(9) 0.0268(8)
O3 0.0464(10) 0.0617(11) 0.0693(11) 0.0010(9) -0.0006(9) 0.0334(9)
O4 0.0430(10) 0.0449(10) 0.0745(13) -0.0025(10) -0.0076(9) 0.0108(8)
O5 0.0475(10) 0.0534(11) 0.0735(13) 0.0127(9) -0.0028(9) 0.0150(9)
O6 0.0850(17) 0.115(2) 0.0925(19) -0.0219(17) -0.0270(14) 0.0533(16)
C1 0.0374(12) 0.0376(12) 0.0759(19) -0.0013(15) 0.0061(14) 0.0158(10)
C2 0.0366(13) 0.0393(12) 0.0681(19) -0.0014(13) 0.0011(13) 0.0165(11)
C3 0.0394(13) 0.0393(14) 0.0714(18) -0.0002(13) 0.0016(13) 0.0085(11)
C4 0.0387(12) 0.0405(13) 0.0686(19) -0.0056(12) -0.0020(12) 0.0144(11)
C5 0.0395(12) 0.0461(13) 0.0672(17) -0.0047(14) 0.0008(13) 0.0186(10)
C6 0.0364(13) 0.0363(12) 0.076(2) -0.0031(12) 0.0103(12) 0.0108(10)
C7 0.0383(12) 0.0395(13) 0.0592(15) -0.0003(12) 0.0040(11) 0.0112(11)
C8 0.0448(14) 0.0507(15) 0.0600(16) 0.0032(13) -0.0001(12) 0.0184(13)
C9 0.0510(16) 0.0508(16) 0.0643(18) 0.0049(14) 0.0008(13) 0.0199(13)
C10 0.066(2) 0.066(2) 0.060(2) 0.0001(18) 0.0001(18) 0.033(2)

loop_
_atom_type_symbol
_atom_type_description
_atom_type_scat_dispersion_real
_atom_type_scat_dispersion_imag
_atom_type_scat_source
C C 0.0181 0.0091 'International Tables Vol C Tables 4.2.6.8 and 6.1.1.4'
H H 0.0000 0.0000 'International Tables Vol C Tables 4.2.6.8 and 6.1.1.4'
O O 0.0492 0.0322 'International Tables Vol C Tables 4.2.6.8 and 6.1.1.4'
Cu Cu -1.9646 0.5888 'International Tables Vol C Tables 4.2.6.8 and 6.1.1.4'

loop_
_geom_angle_atom_site_label_1
_geom_angle_atom_site_label_2
_geom_angle_atom_site_label_3
_geom_angle
_geom_angle_site_symmetry_1
_geom_angle_site_symmetry_3
_geom_angle_publ_flag
O2 Cu1 O3 171.60(9) . . ?
O2 Cu1 O4 89.13(8) . . ?
O3 Cu1 O4 87.61(8) . . ?
O2 Cu1 O1 89.52(8) . . ?
O3 Cu1 O1 91.43(8) . . ?
O4 Cu1 O1 163.67(8) . . ?
O2 Cu1 O6 96.73(10) . . ?
O3 Cu1 O6 91.51(10) . . ?
O4 Cu1 O6 101.30(11) . . ?
O1 Cu1 O6 95.02(10) . . ?
O2 Cu1 Cu1 86.37(6) . 8_556 ?
O3 Cu1 Cu1 85.51(6) . 8_556 ?
O4 Cu1 Cu1 81.90(6) . 8_556 ?
O1 Cu1 Cu1 81.78(5) . 8_556 ?
O6 Cu1 Cu1 175.55(8) . 8_556 ?
C2 O1 Cu1 123.16(17) . . ?
C2 O2 Cu1 121.07(15) 8_556 . ?
C1 O3 Cu1 121.7(2) 3_665 . ?
C1 O4 Cu1 124.34(16) 9_456 . ?
C8 O5 C9 116.6(2) . . ?
O4 C1 O3 126.0(2) 9_566 4_565 ?
O4 C1 C4 117.3(2) 9_566 . ?
O3 C1 C4 116.6(3) 4_565 . ?
O1 C2 O2 126.8(2) . 8_556 ?
O1 C2 C6 117.0(3) . . ?
O2 C2 C6 116.2(2) 8_556 . ?
C4 C3 C8 121.0(3) . . ?
C3 C4 C5 120.0(2) . . ?
C3 C4 C1 120.4(2) . . ?
C5 C4 C1 119.5(3) . . ?
C6 C5 C4 118.9(3) . . ?
C5 C6 C7 121.7(2) . . ?
C5 C6 C2 117.8(3) . . ?
C7 C6 C2 120.5(2) . . ?
C6 C7 C8 118.3(2) . . ?
O5 C8 C3 116.1(2) . . ?
O5 C8 C7 124.0(2) . . ?
C3 C8 C7 119.8(3) . . ?
O5 C9 C10 103.5(2) . . ?
C9 C10 C9 113.6(4) . 10_665 ?

loop_
_geom_bond_atom_site_label_1
_geom_bond_atom_site_label_2
_geom_bond_distance
_geom_bond_site_symmetry_2
_geom_bond_publ_flag
Cu1 O2 1.9224(18) . ?
Cu1 O3 1.9386(17) . ?
Cu1 O4 1.9765(19) . ?
Cu1 O1 1.9880(17) . ?
Cu1 O6 2.147(3) . ?
Cu1 Cu1 2.6575(7) 8_556 ?
O1 C2 1.262(3) . ?
O2 C2 1.268(3) 8_556 ?
O3 C1 1.253(3) 3_665 ?
O4 C1 1.251(4) 9_456 ?
O5 C8 1.360(4) . ?
O5 C9 1.430(3) . ?
C1 O4 1.251(4) 9_566 ?
C1 O3 1.253(3) 4_565 ?
C1 C4 1.501(4) . ?
C2 O2 1.268(3) 8_556 ?
C2 C6 1.503(4) . ?
C3 C4 1.387(4) . ?
C3 C8 1.391(4) . ?
C4 C5 1.401(4) . ?
C5 C6 1.395(4) . ?
C6 C7 1.403(4) . ?
C7 C8 1.414(4) . ?
C9 C10 1.534(4) . ?
C10 C9 1.534(4) 10_665 ?

loop_
_platon_squeeze_void_nr
_platon_squeeze_void_average_x
_platon_squeeze_void_average_y
_platon_squeeze_void_average_z
_platon_squeeze_void_volume
_platon_squeeze_void_count_electrons
_platon_squeeze_void_content
1 -0.025 -0.017 -0.001 4392 1269 ' '
